data_7158856
loop_
_publ_author_name
'Turmanov, Rakhymzhan A.'
'Smolobochkin, Andrey V.'
'Gazizov, Almir S.'
'Rizbayeva, Tanzilya S.'
'Zapylkin, Danil D.'
'Voronina, Julia K.'
'Voloshina, Alexandra D.'
'Syakaev, Victor V.'
'Kurenkov, Alexey V.'
'Burilov, Alexander R.'
'Pudovik, Michail A.'

_publ_section_title
;
 Enamine-mediated Mannich reaction of cyclic N,O-acetals and amido
 acetals: the multigram synthesis of pyrrolidine alkaloid precursors
;
_journal_name_full 'Organic &amp; Biomolecular Chemistry'
_journal_paper_doi 10.1039/D2OB01276F
_journal_year 2022
_chemical_formula_moiety 'C19 H21 N O3 S'
_chemical_formula_sum 'C19 H21 N O3 S'
_chemical_formula_weight 343.43
_space_group_crystal_system monoclinic
_space_group_IT_number 14
_space_group_name_Hall '-P 2ybc'
_space_group_name_H-M_alt 'P 1 21/c 1'
_atom_sites_solution_hydrogens geom
_audit_creation_date 2022-05-23
_audit_creation_method
;
Olex2 1.3
(compiled 2020.11.12 svn.r5f609507 for OlexSys, GUI svn.r6408)
;
_audit_update_record
;
2022-05-26 deposited with the CCDC.	2022-08-25 downloaded from the CCDC.
;
_cell_angle_alpha 90
_cell_angle_beta 93.1800(10)
_cell_angle_gamma 90
_cell_formula_units_Z 8
_cell_length_a 37.3753(9)
_cell_length_b 7.6042(3)
_cell_length_c 11.9845(5)
_cell_measurement_reflns_used 8698
_cell_measurement_temperature 150(2)
_cell_measurement_theta_max 30.41
_cell_measurement_theta_min 2.18
_cell_volume 3400.9(2)
_computing_cell_refinement 'SAINT V8.35A (?, 2016)'
_computing_data_reduction 'SAINT V8.35A (?, 2016)'
_computing_molecular_graphics 'Olex2 1.3 (Dolomanov et al., 2009)'
_computing_publication_material 'Olex2 1.3 (Dolomanov et al., 2009)'
_computing_structure_refinement 'XL  (Sheldrick, 2008)'
_diffrn_ambient_temperature 150.15
_diffrn_measured_fraction_theta_full 0.997
_diffrn_measured_fraction_theta_max 0.998
_diffrn_measurement_device_type 'Bruker APEX-II CCD'
_diffrn_measurement_method '\f and \w scans'
_diffrn_radiation_type MoK\a
_diffrn_radiation_wavelength 0.71073
_diffrn_reflns_av_R_equivalents 0.0483
_diffrn_reflns_av_unetI/netI 0.0476
_diffrn_reflns_Laue_measured_fraction_full 0.997
_diffrn_reflns_Laue_measured_fraction_max 0.998
_diffrn_reflns_limit_h_max 50
_diffrn_reflns_limit_h_min -42
_diffrn_reflns_limit_k_max 10
_diffrn_reflns_limit_k_min -10
_diffrn_reflns_limit_l_max 16
_diffrn_reflns_limit_l_min -16
_diffrn_reflns_number 37024
_diffrn_reflns_point_group_measured_fraction_full 0.997
_diffrn_reflns_point_group_measured_fraction_max 0.998
_diffrn_reflns_theta_full 25.242
_diffrn_reflns_theta_max 28.999
_diffrn_reflns_theta_min 1.637
_diffrn_source_current 30.0
_diffrn_source_power 1.5
_diffrn_source_voltage 50.0
_diffrn_standards_number 0
_exptl_absorpt_coefficient_mu 0.207
_exptl_absorpt_correction_T_max 0.7461
_exptl_absorpt_correction_T_min 0.6895
_exptl_absorpt_correction_type multi-scan
_exptl_absorpt_process_details
;
SADABS-2014/5 (Bruker,2014/5) was used for absorption correction.
wR2(int) was 0.0608 before and 0.0527 after correction.
The Ratio of minimum to maximum transmission is 0.9241.
The \l/2 correction factor is 0.00150.
;
_exptl_crystal_colour colorless
_exptl_crystal_density_diffrn 1.341
_exptl_crystal_description prizm
_exptl_crystal_F_000 1456
_exptl_crystal_size_max 0.13
_exptl_crystal_size_mid 0.12
_exptl_crystal_size_min 0.1
_refine_diff_density_max 0.457
_refine_diff_density_min -0.449
_refine_diff_density_rms 0.059
_refine_ls_extinction_method none
_refine_ls_goodness_of_fit_ref 1.095
_refine_ls_hydrogen_treatment constr
_refine_ls_matrix_type full
_refine_ls_number_parameters 454
_refine_ls_number_reflns 9057
_refine_ls_number_restraints 0
_refine_ls_restrained_S_all 1.095
_refine_ls_R_factor_all 0.0832
_refine_ls_R_factor_gt 0.0621
_refine_ls_shift/su_max 0.001
_refine_ls_shift/su_mean 0.000
_refine_ls_structure_factor_coef Fsqd
_refine_ls_weighting_details 'w=1/[\s^2^(Fo^2^)+(0.0434P)^2^+2.9916P] where P=(Fo^2^+2Fc^2^)/3'
_refine_ls_weighting_scheme calc
_refine_ls_wR_factor_gt 0.1260
_refine_ls_wR_factor_ref 0.1357
_reflns_Friedel_coverage 0.000
_reflns_number_gt 7155
_reflns_number_total 9057
_reflns_threshold_expression 'I > 2\s(I)'
_cod_data_source_file d2ob01276f2.cif
_cod_data_source_block a_a_CCDC4
_cod_database_code 7158856
_shelx_shelxl_version_number 2014/7
_shelx_space_group_comment
;
The symmetry employed for this shelxl refinement is uniquely defined
by the following loop, which should always be used as a source of
symmetry information in preference to the above space-group names.
They are only intended as comments.
;
_shelx_estimated_absorpt_t_max 0.980
_shelx_estimated_absorpt_t_min 0.974
_olex2_refinement_description
;
1. Fixed Uiso
 At 1.2 times of:
  All C(H) groups, All C(H,H) groups, All C(H,H,H,H) groups
 At 1.5 times of:
  All C(H,H,H) groups
2. Others
 Sof(H2BA)=Sof(H5BC)=Sof(H5BD)=Sof(C3B')=Sof(H3BC)=Sof(H3BD)=Sof(C4B')=
 Sof(H4BC)=Sof(H4BD)=1-FVAR(1)
 Sof(H2B)=Sof(H5BA)=Sof(H5BB)=Sof(C3B)=Sof(H3BA)=Sof(H3BB)=Sof(C4B)=Sof(H4BA)=
 Sof(H4BB)=FVAR(1)
3.a Ternary CH refined with riding coordinates:
 C2B(H2B), C2B(H2BA), C2A(H2A)
3.b Secondary CH2 refined with riding coordinates:
 C5B(H5BA,H5BB), C5B(H5BC,H5BD), C13B(H13A,H13B), C3B(H3BA,H3BB), C4B(H4BA,
 H4BB), C3B'(H3BC,H3BD), C4B'(H4BC,H4BD), C3A(H3AA,H3AB), C4A(H4AA,H4AB),
 C5A(H5AA,H5AB), C13A(H13C,H13D)
3.c Aromatic/amide H refined with riding coordinates:
 C7B(H7B), C8B(H8B), C10B(H10B), C11B(H11B), C16B(H16B), C17B(H17B),
 C18B(H18B), C19B(H19B), C20B(H20B), C7A(H7A), C8A(H8A), C10A(H10A), C11A(H11A),
  C16A(H16A), C17A(H17A), C18A(H18A), C19A(H19A), C20A(H20A)
3.d Idealised Me refined as rotating group:
 C12B(H12A,H12B,H12C), C12A(H12D,H12E,H12F)
;
_olex2_submission_special_instructions 'No special instructions were received'

loop_
_space_group_symop_operation_xyz
'x, y, z'
'-x, y+1/2, -z+1/2'
'-x, -y, -z'
'x, -y-1/2, z-1/2'

loop_
_atom_site_label
_atom_site_type_symbol
_atom_site_fract_x
_atom_site_fract_y
_atom_site_fract_z
_atom_site_U_iso_or_equiv
_atom_site_adp_type
_atom_site_occupancy
_atom_site_site_symmetry_order
_atom_site_calc_flag
_atom_site_refinement_flags_posn
_atom_site_refinement_flags_adp
_atom_site_refinement_flags_occupancy
_atom_site_disorder_assembly
_atom_site_disorder_group
S1B S 0.85337(2) -0.23690(7) 0.67080(5) 0.02207(12) Uani 1 1 d . . . . .
O1B O 0.87752(4) -0.2888(2) 0.58832(14) 0.0312(4) Uani 1 1 d . . . . .
O2B O 0.84398(4) -0.3585(2) 0.75585(13) 0.0268(3) Uani 1 1 d . . . . .
O3B O 0.93196(5) 0.2596(3) 0.53478(19) 0.0541(6) Uani 1 1 d . . . . .
N1B N 0.87051(5) -0.0667(3) 0.73365(17) 0.0298(4) Uani 1 1 d . . . . .
C2B C 0.88798(6) 0.0728(3) 0.6670(3) 0.0359(6) Uani 1 1 d . . . . .
H2B H 0.8807 0.0554 0.5862 0.043 Uiso 0.799(15) 1 calc R U P A 1
H2BA H 0.8778 0.0922 0.5890 0.043 Uiso 0.201(15) 1 calc R U P A 2
C5B C 0.85152(8) 0.0115(4) 0.8271(3) 0.0461(7) Uani 1 1 d . . . . .
H5BA H 0.8580 -0.0482 0.8989 0.055 Uiso 0.799(15) 1 calc R U P A 1
H5BB H 0.8252 0.0080 0.8126 0.055 Uiso 0.799(15) 1 calc R U P A 1
H5BC H 0.8268 -0.0352 0.8237 0.055 Uiso 0.201(15) 1 calc R U P A 2
H5BD H 0.8635 -0.0299 0.8981 0.055 Uiso 0.201(15) 1 calc R U P A 2
C6B C 0.81271(5) -0.1716(3) 0.59962(17) 0.0205(4) Uani 1 1 d . . . . .
C7B C 0.78052(5) -0.1865(3) 0.65216(18) 0.0217(4) Uani 1 1 d . . . . .
H7B H 0.7803 -0.2308 0.7262 0.026 Uiso 1 1 calc R U . . .
C8B C 0.74888(6) -0.1362(3) 0.59532(18) 0.0239(4) Uani 1 1 d . . . . .
H8B H 0.7269 -0.1490 0.6305 0.029 Uiso 1 1 calc R U . . .
C9B C 0.74866(6) -0.0674(3) 0.48804(18) 0.0241(4) Uani 1 1 d . . . . .
C10B C 0.78123(6) -0.0532(3) 0.43731(18) 0.0279(5) Uani 1 1 d . . . . .
H10B H 0.7816 -0.0068 0.3638 0.034 Uiso 1 1 calc R U . . .
C11B C 0.81302(6) -0.1051(3) 0.49177(18) 0.0254(5) Uani 1 1 d . . . . .
H11B H 0.8349 -0.0953 0.4557 0.031 Uiso 1 1 calc R U . . .
C12B C 0.71410(7) -0.0123(3) 0.4280(2) 0.0359(6) Uani 1 1 d . . . . .
H12A H 0.6940 -0.0424 0.4736 0.054 Uiso 1 1 calc R U . . .
H12B H 0.7114 -0.0735 0.3561 0.054 Uiso 1 1 calc R U . . .
H12C H 0.7144 0.1150 0.4153 0.054 Uiso 1 1 calc R U . . .
C13B C 0.92857(6) 0.0528(3) 0.6822(2) 0.0298(5) Uani 1 1 d . . . . .
H13A H 0.9363 0.0829 0.7602 0.036 Uiso 1 1 calc R U . . .
H13B H 0.9350 -0.0715 0.6694 0.036 Uiso 1 1 calc R U . . .
C14B C 0.94827(6) 0.1684(3) 0.6036(2) 0.0320(5) Uani 1 1 d . . . . .
C15B C 0.98826(6) 0.1671(3) 0.6112(2) 0.0269(5) Uani 1 1 d . . . . .
C16B C 1.00794(6) 0.0735(3) 0.6931(2) 0.0350(6) Uani 1 1 d . . . . .
H16B H 0.9960 0.0067 0.7467 0.042 Uiso 1 1 calc R U . . .
C17B C 1.04518(7) 0.0780(4) 0.6961(3) 0.0455(7) Uani 1 1 d . . . . .
H17B H 1.0587 0.0147 0.7524 0.055 Uiso 1 1 calc R U . . .
C18B C 1.06271(7) 0.1738(4) 0.6181(2) 0.0439(7) Uani 1 1 d . . . . .
H18B H 1.0882 0.1749 0.6201 0.053 Uiso 1 1 calc R U . . .
C19B C 1.04336(7) 0.2677(4) 0.5373(2) 0.0424(6) Uani 1 1 d . . . . .
H19B H 1.0554 0.3348 0.4841 0.051 Uiso 1 1 calc R U . . .
C20B C 1.00631(7) 0.2646(3) 0.5336(2) 0.0346(5) Uani 1 1 d . . . . .
H20B H 0.9931 0.3295 0.4776 0.042 Uiso 1 1 calc R U . . .
C3B C 0.87278(11) 0.2424(5) 0.7045(7) 0.0405(14) Uani 0.799(15) 1 d . . P A 1
H3BA H 0.8503 0.2720 0.6612 0.049 Uiso 0.799(15) 1 calc R U P A 1
H3BB H 0.8901 0.3401 0.6984 0.049 Uiso 0.799(15) 1 calc R U P A 1
C4B C 0.86598(19) 0.2022(6) 0.8262(5) 0.0473(14) Uani 0.799(15) 1 d . . P A 1
H4BA H 0.8482 0.2850 0.8545 0.057 Uiso 0.799(15) 1 calc R U P A 1
H4BB H 0.8885 0.2119 0.8735 0.057 Uiso 0.799(15) 1 calc R U P A 1
C3B' C 0.8796(5) 0.236(2) 0.765(2) 0.031(4) Uani 0.201(15) 1 d . . P A 2
H3BC H 0.9013 0.2546 0.8147 0.038 Uiso 0.201(15) 1 calc R U P A 2
H3BD H 0.8740 0.3483 0.7255 0.038 Uiso 0.201(15) 1 calc R U P A 2
C4B' C 0.8497(7) 0.186(2) 0.8309(16) 0.037(4) Uani 0.201(15) 1 d . . P A 2
H4BC H 0.8529 0.2301 0.9086 0.045 Uiso 0.201(15) 1 calc R U P A 2
H4BD H 0.8266 0.2297 0.7970 0.045 Uiso 0.201(15) 1 calc R U P A 2
S1A S 0.65291(2) 0.62721(7) 0.33117(5) 0.02152(12) Uani 1 1 d . . . . .
O1A O 0.63136(4) 0.7377(2) 0.39740(14) 0.0297(4) Uani 1 1 d . . . . .
O2A O 0.66770(4) 0.6956(2) 0.23181(14) 0.0298(4) Uani 1 1 d . . . . .
O3A O 0.55690(4) 0.2693(2) 0.52592(14) 0.0337(4) Uani 1 1 d . . . . .
N1A N 0.62842(5) 0.4589(2) 0.29286(15) 0.0232(4) Uani 1 1 d . . . . .
C2A C 0.60738(5) 0.3678(3) 0.37792(17) 0.0215(4) Uani 1 1 d . . . . .
H2A H 0.6137 0.4158 0.4542 0.026 Uiso 1 1 calc R U . . .
C3A C 0.61989(6) 0.1779(3) 0.36950(19) 0.0269(5) Uani 1 1 d . . . . .
H3AA H 0.6011 0.0954 0.3918 0.032 Uiso 1 1 calc R U . . .
H3AB H 0.6420 0.1577 0.4173 0.032 Uiso 1 1 calc R U . . .
C4A C 0.62705(6) 0.1562(3) 0.2463(2) 0.0303(5) Uani 1 1 d . . . . .
H4AA H 0.6435 0.0566 0.2351 0.036 Uiso 1 1 calc R U . . .
H4AB H 0.6045 0.1362 0.2010 0.036 Uiso 1 1 calc R U . . .
C5A C 0.64416(7) 0.3300(3) 0.2159(2) 0.0339(5) Uani 1 1 d . . . . .
H5AA H 0.6705 0.3249 0.2282 0.041 Uiso 1 1 calc R U . . .
H5AB H 0.6381 0.3610 0.1369 0.041 Uiso 1 1 calc R U . . .
C6A C 0.68900(5) 0.5466(3) 0.41861(17) 0.0208(4) Uani 1 1 d . . . . .
C7A C 0.72134(6) 0.5011(3) 0.37356(19) 0.0261(5) Uani 1 1 d . . . . .
H7A H 0.7245 0.5169 0.2961 0.031 Uiso 1 1 calc R U . . .
C8A C 0.74873(6) 0.4329(3) 0.4423(2) 0.0289(5) Uani 1 1 d . . . . .
H8A H 0.7708 0.4038 0.4115 0.035 Uiso 1 1 calc R U . . .
C9A C 0.74473(6) 0.4058(3) 0.55554(19) 0.0267(5) Uani 1 1 d . . . . .
C10A C 0.71222(6) 0.4528(3) 0.59870(19) 0.0282(5) Uani 1 1 d . . . . .
H10A H 0.7089 0.4352 0.6759 0.034 Uiso 1 1 calc R U . . .
C11A C 0.68463(6) 0.5245(3) 0.53168(18) 0.0253(5) Uani 1 1 d . . . . .
H11A H 0.6629 0.5583 0.5630 0.030 Uiso 1 1 calc R U . . .
C12A C 0.77475(7) 0.3325(3) 0.6306(2) 0.0376(6) Uani 1 1 d . . . . .
H12D H 0.7871 0.2399 0.5909 0.056 Uiso 1 1 calc R U . . .
H12E H 0.7649 0.2832 0.6980 0.056 Uiso 1 1 calc R U . . .
H12F H 0.7917 0.4266 0.6516 0.056 Uiso 1 1 calc R U . . .
C13A C 0.56747(5) 0.3925(3) 0.34757(18) 0.0242(4) Uani 1 1 d . . . . .
H13C H 0.5624 0.5195 0.3377 0.029 Uiso 1 1 calc R U . . .
H13D H 0.5614 0.3333 0.2755 0.029 Uiso 1 1 calc R U . . .
C14A C 0.54405(6) 0.3193(3) 0.43575(18) 0.0228(4) Uani 1 1 d . . . . .
C15A C 0.50459(5) 0.3092(3) 0.40804(18) 0.0227(4) Uani 1 1 d . . . . .
C16A C 0.48298(6) 0.2292(3) 0.4835(2) 0.0354(6) Uani 1 1 d . . . . .
H16A H 0.4934 0.1831 0.5515 0.042 Uiso 1 1 calc R U . . .
C17A C 0.44627(7) 0.2159(4) 0.4606(3) 0.0436(7) Uani 1 1 d . . . . .
H17A H 0.4317 0.1606 0.5128 0.052 Uiso 1 1 calc R U . . .
C18A C 0.43094(7) 0.2823(4) 0.3631(2) 0.0412(7) Uani 1 1 d . . . . .
H18A H 0.4058 0.2726 0.3474 0.049 Uiso 1 1 calc R U . . .
C19A C 0.45207(7) 0.3633(4) 0.2878(2) 0.0428(7) Uani 1 1 d . . . . .
H19A H 0.4414 0.4100 0.2203 0.051 Uiso 1 1 calc R U . . .
C20A C 0.48880(6) 0.3772(4) 0.3097(2) 0.0339(5) Uani 1 1 d . . . . .
H20A H 0.5032 0.4334 0.2573 0.041 Uiso 1 1 calc R U . . .

loop_
_atom_site_aniso_label
_atom_site_aniso_U_11
_atom_site_aniso_U_22
_atom_site_aniso_U_33
_atom_site_aniso_U_23
_atom_site_aniso_U_13
_atom_site_aniso_U_12
S1B 0.0187(2) 0.0191(2) 0.0291(3) -0.0008(2) 0.00733(19) 0.00021(18)
O1B 0.0255(8) 0.0308(9) 0.0388(9) -0.0011(7) 0.0137(7) 0.0035(6)
O2B 0.0266(8) 0.0240(8) 0.0303(8) 0.0031(7) 0.0056(6) 0.0012(6)
O3B 0.0329(10) 0.0492(12) 0.0786(15) 0.0316(11) -0.0129(10) -0.0046(9)
N1B 0.0237(10) 0.0239(10) 0.0422(12) -0.0077(9) 0.0050(8) -0.0030(7)
C2B 0.0217(11) 0.0206(11) 0.0649(18) 0.0053(11) -0.0013(11) -0.0035(8)
C5B 0.0399(15) 0.0450(16) 0.0539(18) -0.0254(14) 0.0061(12) 0.0000(12)
C6B 0.0199(10) 0.0171(10) 0.0248(10) -0.0003(8) 0.0052(8) -0.0008(7)
C7B 0.0243(10) 0.0200(10) 0.0212(10) -0.0007(8) 0.0053(8) -0.0023(8)
C8B 0.0220(10) 0.0218(10) 0.0285(11) -0.0046(9) 0.0070(8) -0.0029(8)
C9B 0.0285(11) 0.0163(10) 0.0271(11) -0.0045(8) -0.0017(8) -0.0009(8)
C10B 0.0381(13) 0.0263(11) 0.0195(10) 0.0007(9) 0.0030(9) -0.0010(9)
C11B 0.0284(11) 0.0234(11) 0.0256(11) -0.0014(9) 0.0110(8) -0.0022(8)
C12B 0.0352(13) 0.0281(12) 0.0431(15) 0.0014(11) -0.0097(11) -0.0031(10)
C13B 0.0188(11) 0.0284(12) 0.0421(14) 0.0042(10) -0.0002(9) 0.0008(9)
C14B 0.0284(12) 0.0219(11) 0.0451(15) 0.0042(10) -0.0034(10) -0.0017(9)
C15B 0.0240(11) 0.0210(10) 0.0356(12) -0.0025(9) 0.0025(9) -0.0019(8)
C16B 0.0269(12) 0.0326(13) 0.0456(15) 0.0057(11) 0.0031(10) 0.0024(10)
C17B 0.0273(13) 0.0511(17) 0.0573(18) -0.0007(14) -0.0047(12) 0.0071(11)
C18B 0.0232(13) 0.0524(17) 0.0566(18) -0.0114(14) 0.0063(11) -0.0034(11)
C19B 0.0372(14) 0.0453(16) 0.0459(16) -0.0042(13) 0.0152(12) -0.0117(12)
C20B 0.0372(13) 0.0310(13) 0.0358(13) 0.0005(11) 0.0035(10) -0.0046(10)
C3B 0.0251(18) 0.0207(16) 0.075(4) -0.003(2) -0.004(2) 0.0007(13)
C4B 0.025(3) 0.046(2) 0.070(3) -0.031(2) -0.003(3) 0.005(2)
C3B' 0.028(8) 0.024(6) 0.043(12) -0.009(7) 0.007(8) 0.009(5)
C4B' 0.019(9) 0.036(8) 0.058(10) -0.007(6) 0.015(8) 0.015(7)
S1A 0.0169(2) 0.0209(2) 0.0271(3) 0.0032(2) 0.00353(18) -0.00038(18)
O1A 0.0235(8) 0.0234(8) 0.0426(10) -0.0018(7) 0.0067(7) 0.0020(6)
O2A 0.0258(8) 0.0316(9) 0.0322(9) 0.0118(7) 0.0039(6) -0.0020(6)
O3A 0.0237(8) 0.0492(11) 0.0281(9) 0.0066(8) -0.0001(6) -0.0022(7)
N1A 0.0217(9) 0.0246(9) 0.0238(9) -0.0005(8) 0.0048(7) -0.0044(7)
C2A 0.0194(10) 0.0231(10) 0.0222(10) 0.0011(8) 0.0038(8) -0.0023(8)
C3A 0.0223(11) 0.0252(11) 0.0333(12) 0.0042(9) 0.0030(9) 0.0034(8)
C4A 0.0294(12) 0.0256(11) 0.0366(13) -0.0062(10) 0.0068(10) -0.0013(9)
C5A 0.0371(13) 0.0363(13) 0.0294(12) -0.0058(10) 0.0119(10) -0.0040(10)
C6A 0.0175(9) 0.0207(10) 0.0242(10) 0.0018(8) 0.0020(8) -0.0021(7)
C7A 0.0221(11) 0.0302(12) 0.0268(11) 0.0050(9) 0.0083(8) 0.0007(8)
C8A 0.0195(10) 0.0297(12) 0.0378(13) -0.0025(10) 0.0043(9) 0.0027(8)
C9A 0.0284(11) 0.0193(10) 0.0315(12) -0.0023(9) -0.0064(9) -0.0028(8)
C10A 0.0330(12) 0.0292(12) 0.0221(11) -0.0022(9) -0.0004(9) -0.0066(9)
C11A 0.0222(11) 0.0292(12) 0.0251(11) -0.0043(9) 0.0061(8) -0.0033(8)
C12A 0.0380(14) 0.0287(13) 0.0442(15) -0.0060(11) -0.0159(11) 0.0040(10)
C13A 0.0197(10) 0.0242(11) 0.0291(11) 0.0046(9) 0.0039(8) 0.0018(8)
C14A 0.0218(10) 0.0210(10) 0.0257(11) -0.0016(8) 0.0027(8) -0.0003(8)
C15A 0.0198(10) 0.0216(10) 0.0269(11) -0.0056(9) 0.0020(8) 0.0009(8)
C16A 0.0264(12) 0.0391(14) 0.0409(14) 0.0086(11) 0.0033(10) -0.0022(10)
C17A 0.0239(13) 0.0413(15) 0.0665(19) 0.0045(14) 0.0110(12) -0.0078(11)
C18A 0.0195(11) 0.0435(15) 0.0599(18) -0.0172(14) -0.0039(11) 0.0002(10)
C19A 0.0278(13) 0.0626(19) 0.0371(14) -0.0062(13) -0.0058(10) 0.0137(12)
C20A 0.0238(11) 0.0468(15) 0.0313(12) 0.0013(11) 0.0024(9) 0.0072(10)

loop_
_atom_type_symbol
_atom_type_description
_atom_type_scat_dispersion_real
_atom_type_scat_dispersion_imag
_atom_type_scat_source
C C 0.0033 0.0016 'International Tables Vol C Tables 4.2.6.8 and 6.1.1.4'
H H 0.0000 0.0000 'International Tables Vol C Tables 4.2.6.8 and 6.1.1.4'
N N 0.0061 0.0033 'International Tables Vol C Tables 4.2.6.8 and 6.1.1.4'
O O 0.0106 0.0060 'International Tables Vol C Tables 4.2.6.8 and 6.1.1.4'
S S 0.1246 0.1234 'International Tables Vol C Tables 4.2.6.8 and 6.1.1.4'

loop_
_geom_angle_atom_site_label_1
_geom_angle_atom_site_label_2
_geom_angle_atom_site_label_3
_geom_angle
_geom_angle_site_symmetry_1
_geom_angle_site_symmetry_3
_geom_angle_publ_flag
O1B S1B O2B 120.11(10) . . ?
O1B S1B N1B 107.15(10) . . ?
O1B S1B C6B 107.57(10) . . ?
O2B S1B N1B 106.98(10) . . ?
O2B S1B C6B 106.60(9) . . ?
N1B S1B C6B 107.93(10) . . ?
C2B N1B S1B 119.50(17) . . ?
C5B N1B S1B 118.71(16) . . ?
C5B N1B C2B 111.1(2) . . ?
N1B C2B H2B 108.6 . . ?
N1B C2B H2BA 116.7 . . ?
N1B C2B C13B 108.99(19) . . ?
N1B C2B C3B' 92.7(6) . . ?
C13B C2B H2B 108.6 . . ?
C13B C2B H2BA 116.7 . . ?
C13B C2B C3B' 101.8(7) . . ?
C3B C2B N1B 105.5(3) . . ?
C3B C2B H2B 108.6 . . ?
C3B C2B C13B 116.4(3) . . ?
C3B' C2B H2BA 116.7 . . ?
N1B C5B H5BA 111.6 . . ?
N1B C5B H5BB 111.6 . . ?
N1B C5B H5BC 108.1 . . ?
N1B C5B H5BD 108.1 . . ?
N1B C5B C4B 100.8(3) . . ?
H5BA C5B H5BB 109.4 . . ?
H5BC C5B H5BD 107.3 . . ?
C4B C5B H5BA 111.6 . . ?
C4B C5B H5BB 111.6 . . ?
C4B' C5B N1B 117.0(8) . . ?
C4B' C5B H5BC 108.1 . . ?
C4B' C5B H5BD 108.1 . . ?
C7B C6B S1B 119.91(16) . . ?
C11B C6B S1B 119.93(16) . . ?
C11B C6B C7B 120.16(19) . . ?
C6B C7B H7B 120.3 . . ?
C8B C7B C6B 119.4(2) . . ?
C8B C7B H7B 120.3 . . ?
C7B C8B H8B 119.3 . . ?
C7B C8B C9B 121.39(19) . . ?
C9B C8B H8B 119.3 . . ?
C8B C9B C10B 118.2(2) . . ?
C8B C9B C12B 120.6(2) . . ?
C10B C9B C12B 121.2(2) . . ?
C9B C10B H10B 119.3 . . ?
C11B C10B C9B 121.4(2) . . ?
C11B C10B H10B 119.3 . . ?
C6B C11B H11B 120.2 . . ?
C10B C11B C6B 119.51(19) . . ?
C10B C11B H11B 120.2 . . ?
C9B C12B H12A 109.5 . . ?
C9B C12B H12B 109.5 . . ?
C9B C12B H12C 109.5 . . ?
H12A C12B H12B 109.5 . . ?
H12A C12B H12C 109.5 . . ?
H12B C12B H12C 109.5 . . ?
C2B C13B H13A 109.1 . . ?
C2B C13B H13B 109.1 . . ?
H13A C13B H13B 107.8 . . ?
C14B C13B C2B 112.6(2) . . ?
C14B C13B H13A 109.1 . . ?
C14B C13B H13B 109.1 . . ?
O3B C14B C13B 120.8(2) . . ?
O3B C14B C15B 120.6(2) . . ?
C15B C14B C13B 118.7(2) . . ?
C16B C15B C14B 122.4(2) . . ?
C16B C15B C20B 119.2(2) . . ?
C20B C15B C14B 118.4(2) . . ?
C15B C16B H16B 120.1 . . ?
C15B C16B C17B 119.7(2) . . ?
C17B C16B H16B 120.1 . . ?
C16B C17B H17B 119.8 . . ?
C18B C17B C16B 120.5(3) . . ?
C18B C17B H17B 119.8 . . ?
C17B C18B H18B 120.0 . . ?
C19B C18B C17B 120.0(2) . . ?
C19B C18B H18B 120.0 . . ?
C18B C19B H19B 120.0 . . ?
C18B C19B C20B 120.0(3) . . ?
C20B C19B H19B 120.0 . . ?
C15B C20B H20B 119.7 . . ?
C19B C20B C15B 120.6(2) . . ?
C19B C20B H20B 119.7 . . ?
C2B C3B H3BA 111.4 . . ?
C2B C3B H3BB 111.4 . . ?
C2B C3B C4B 101.7(4) . . ?
H3BA C3B H3BB 109.3 . . ?
C4B C3B H3BA 111.4 . . ?
C4B C3B H3BB 111.4 . . ?
C5B C4B H4BA 110.6 . . ?
C5B C4B H4BB 110.6 . . ?
C3B C4B C5B 105.8(3) . . ?
C3B C4B H4BA 110.6 . . ?
C3B C4B H4BB 110.6 . . ?
H4BA C4B H4BB 108.7 . . ?
C2B C3B' H3BC 109.6 . . ?
C2B C3B' H3BD 109.6 . . ?
H3BC C3B' H3BD 108.1 . . ?
C4B' C3B' C2B 110.5(14) . . ?
C4B' C3B' H3BC 109.6 . . ?
C4B' C3B' H3BD 109.6 . . ?
C5B C4B' C3B' 101.5(12) . . ?
C5B C4B' H4BC 111.5 . . ?
C5B C4B' H4BD 111.5 . . ?
C3B' C4B' H4BC 111.5 . . ?
C3B' C4B' H4BD 111.5 . . ?
H4BC C4B' H4BD 109.3 . . ?
O1A S1A O2A 120.01(10) . . ?
O1A S1A N1A 107.04(9) . . ?
O1A S1A C6A 107.94(10) . . ?
O2A S1A N1A 106.70(10) . . ?
O2A S1A C6A 107.48(9) . . ?
N1A S1A C6A 107.04(10) . . ?
C2A N1A S1A 118.85(14) . . ?
C5A N1A S1A 117.23(15) . . ?
C5A N1A C2A 111.06(17) . . ?
N1A C2A H2A 110.4 . . ?
N1A C2A C3A 102.66(16) . . ?
N1A C2A C13A 108.97(17) . . ?
C3A C2A H2A 110.4 . . ?
C3A C2A C13A 113.59(18) . . ?
C13A C2A H2A 110.4 . . ?
C2A C3A H3AA 111.0 . . ?
C2A C3A H3AB 111.0 . . ?
C2A C3A C4A 103.78(18) . . ?
H3AA C3A H3AB 109.0 . . ?
C4A C3A H3AA 111.0 . . ?
C4A C3A H3AB 111.0 . . ?
C3A C4A H4AA 111.0 . . ?
C3A C4A H4AB 111.0 . . ?
H4AA C4A H4AB 109.0 . . ?
C5A C4A C3A 103.68(19) . . ?
C5A C4A H4AA 111.0 . . ?
C5A C4A H4AB 111.0 . . ?
N1A C5A C4A 103.74(18) . . ?
N1A C5A H5AA 111.0 . . ?
N1A C5A H5AB 111.0 . . ?
C4A C5A H5AA 111.0 . . ?
C4A C5A H5AB 111.0 . . ?
H5AA C5A H5AB 109.0 . . ?
C7A C6A S1A 120.32(16) . . ?
C11A C6A S1A 119.61(16) . . ?
C11A C6A C7A 120.0(2) . . ?
C6A C7A H7A 120.2 . . ?
C8A C7A C6A 119.5(2) . . ?
C8A C7A H7A 120.2 . . ?
C7A C8A H8A 119.2 . . ?
C7A C8A C9A 121.5(2) . . ?
C9A C8A H8A 119.2 . . ?
C8A C9A C10A 117.9(2) . . ?
C8A C9A C12A 121.4(2) . . ?
C10A C9A C12A 120.6(2) . . ?
C9A C10A H10A 119.2 . . ?
C11A C10A C9A 121.5(2) . . ?
C11A C10A H10A 119.2 . . ?
C6A C11A H11A 120.3 . . ?
C10A C11A C6A 119.4(2) . . ?
C10A C11A H11A 120.3 . . ?
C9A C12A H12D 109.5 . . ?
C9A C12A H12E 109.5 . . ?
C9A C12A H12F 109.5 . . ?
H12D C12A H12E 109.5 . . ?
H12D C12A H12F 109.5 . . ?
H12E C12A H12F 109.5 . . ?
C2A C13A H13C 109.1 . . ?
C2A C13A H13D 109.1 . . ?
H13C C13A H13D 107.8 . . ?
C14A C13A C2A 112.52(17) . . ?
C14A C13A H13C 109.1 . . ?
C14A C13A H13D 109.1 . . ?
O3A C14A C13A 121.25(19) . . ?
O3A C14A C15A 121.06(19) . . ?
C15A C14A C13A 117.69(18) . . ?
C16A C15A C14A 118.7(2) . . ?
C16A C15A C20A 118.8(2) . . ?
C20A C15A C14A 122.5(2) . . ?
C15A C16A H16A 119.7 . . ?
C15A C16A C17A 120.6(2) . . ?
C17A C16A H16A 119.7 . . ?
C16A C17A H17A 119.9 . . ?
C18A C17A C16A 120.3(3) . . ?
C18A C17A H17A 119.9 . . ?
C17A C18A H18A 120.1 . . ?
C17A C18A C19A 119.7(2) . . ?
C19A C18A H18A 120.1 . . ?
C18A C19A H19A 119.7 . . ?
C18A C19A C20A 120.5(3) . . ?
C20A C19A H19A 119.7 . . ?
C15A C20A H20A 119.9 . . ?
C19A C20A C15A 120.1(2) . . ?
C19A C20A H20A 119.9 . . ?

loop_
_geom_bond_atom_site_label_1
_geom_bond_atom_site_label_2
_geom_bond_distance
_geom_bond_site_symmetry_2
_geom_bond_publ_flag
S1B O1B 1.4306(16) . ?
S1B O2B 1.4341(16) . ?
S1B N1B 1.6123(19) . ?
S1B C6B 1.772(2) . ?
O3B C14B 1.215(3) . ?
N1B C2B 1.499(3) . ?
N1B C5B 1.484(3) . ?
C2B H2B 1.0000 . ?
C2B H2BA 1.0000 . ?
C2B C13B 1.525(3) . ?
C2B C3B 1.489(5) . ?
C2B C3B' 1.748(17) . ?
C5B H5BA 0.9900 . ?
C5B H5BB 0.9900 . ?
C5B H5BC 0.9900 . ?
C5B H5BD 0.9900 . ?
C5B C4B 1.548(6) . ?
C5B C4B' 1.330(17) . ?
C6B C7B 1.393(3) . ?
C6B C11B 1.389(3) . ?
C7B H7B 0.9500 . ?
C7B C8B 1.385(3) . ?
C8B H8B 0.9500 . ?
C8B C9B 1.388(3) . ?
C9B C10B 1.395(3) . ?
C9B C12B 1.503(3) . ?
C10B H10B 0.9500 . ?
C10B C11B 1.381(3) . ?
C11B H11B 0.9500 . ?
C12B H12A 0.9800 . ?
C12B H12B 0.9800 . ?
C12B H12C 0.9800 . ?
C13B H13A 0.9900 . ?
C13B H13B 0.9900 . ?
C13B C14B 1.510(3) . ?
C14B C15B 1.493(3) . ?
C15B C16B 1.389(3) . ?
C15B C20B 1.393(3) . ?
C16B H16B 0.9500 . ?
C16B C17B 1.391(3) . ?
C17B H17B 0.9500 . ?
C17B C18B 1.379(4) . ?
C18B H18B 0.9500 . ?
C18B C19B 1.376(4) . ?
C19B H19B 0.9500 . ?
C19B C20B 1.383(4) . ?
C20B H20B 0.9500 . ?
C3B H3BA 0.9900 . ?
C3B H3BB 0.9900 . ?
C3B C4B 1.524(7) . ?
C4B H4BA 0.9900 . ?
C4B H4BB 0.9900 . ?
C3B' H3BC 0.9900 . ?
C3B' H3BD 0.9900 . ?
C3B' C4B' 1.46(2) . ?
C4B' H4BC 0.9900 . ?
C4B' H4BD 0.9900 . ?
S1A O1A 1.4337(16) . ?
S1A O2A 1.4375(16) . ?
S1A N1A 1.6252(18) . ?
S1A C6A 1.771(2) . ?
O3A C14A 1.219(3) . ?
N1A C2A 1.492(3) . ?
N1A C5A 1.489(3) . ?
C2A H2A 1.0000 . ?
C2A C3A 1.523(3) . ?
C2A C13A 1.527(3) . ?
C3A H3AA 0.9900 . ?
C3A H3AB 0.9900 . ?
C3A C4A 1.524(3) . ?
C4A H4AA 0.9900 . ?
C4A H4AB 0.9900 . ?
C4A C5A 1.522(3) . ?
C5A H5AA 0.9900 . ?
C5A H5AB 0.9900 . ?
C6A C7A 1.395(3) . ?
C6A C11A 1.384(3) . ?
C7A H7A 0.9500 . ?
C7A C8A 1.379(3) . ?
C8A H8A 0.9500 . ?
C8A C9A 1.389(3) . ?
C9A C10A 1.393(3) . ?
C9A C12A 1.505(3) . ?
C10A H10A 0.9500 . ?
C10A C11A 1.384(3) . ?
C11A H11A 0.9500 . ?
C12A H12D 0.9800 . ?
C12A H12E 0.9800 . ?
C12A H12F 0.9800 . ?
C13A H13C 0.9900 . ?
C13A H13D 0.9900 . ?
C13A C14A 1.515(3) . ?
C14A C15A 1.496(3) . ?
C15A C16A 1.386(3) . ?
C15A C20A 1.389(3) . ?
C16A H16A 0.9500 . ?
C16A C17A 1.388(3) . ?
C17A H17A 0.9500 . ?
C17A C18A 1.370(4) . ?
C18A H18A 0.9500 . ?
C18A C19A 1.377(4) . ?
C19A H19A 0.9500 . ?
C19A C20A 1.387(3) . ?
C20A H20A 0.9500 . ?

loop_
_geom_torsion_atom_site_label_1
_geom_torsion_atom_site_label_2
_geom_torsion_atom_site_label_3
_geom_torsion_atom_site_label_4
_geom_torsion
_geom_torsion_site_symmetry_1
_geom_torsion_site_symmetry_2
_geom_torsion_site_symmetry_3
_geom_torsion_site_symmetry_4
_geom_torsion_publ_flag
S1B N1B C2B C13B -102.8(2) . . . . ?
S1B N1B C2B C3B 131.6(3) . . . . ?
S1B N1B C2B C3B' 153.8(8) . . . . ?
S1B N1B C5B C4B -156.2(3) . . . . ?
S1B N1B C5B C4B' -137.8(13) . . . . ?
S1B C6B C7B C8B -179.55(16) . . . . ?
S1B C6B C11B C10B -179.46(17) . . . . ?
O1B S1B N1B C2B 40.93(19) . . . . ?
O1B S1B N1B C5B -177.71(19) . . . . ?
O1B S1B C6B C7B 152.51(17) . . . . ?
O1B S1B C6B C11B -27.7(2) . . . . ?
O2B S1B N1B C2B 170.96(16) . . . . ?
O2B S1B N1B C5B -47.7(2) . . . . ?
O2B S1B C6B C7B 22.5(2) . . . . ?
O2B S1B C6B C11B -157.79(17) . . . . ?
O3B C14B C15B C16B 175.9(3) . . . . ?
O3B C14B C15B C20B -3.7(4) . . . . ?
N1B S1B C6B C7B -92.18(18) . . . . ?
N1B S1B C6B C11B 87.58(19) . . . . ?
N1B C2B C13B C14B 170.6(2) . . . . ?
N1B C2B C3B C4B 31.4(5) . . . . ?
N1B C2B C3B' C4B' -23.0(19) . . . . ?
N1B C5B C4B C3B 31.6(5) . . . . ?
N1B C5B C4B' C3B' -22(2) . . . . ?
C2B N1B C5B C4B -11.8(3) . . . . ?
C2B N1B C5B C4B' 6.6(13) . . . . ?
C2B C13B C14B O3B -2.5(4) . . . . ?
C2B C13B C14B C15B 178.1(2) . . . . ?
C2B C3B C4B C5B -39.7(6) . . . . ?
C2B C3B' C4B' C5B 28(3) . . . . ?
C5B N1B C2B C13B 113.1(2) . . . . ?
C5B N1B C2B C3B -12.5(4) . . . . ?
C5B N1B C2B C3B' 9.7(8) . . . . ?
C6B S1B N1B C2B -74.66(18) . . . . ?
C6B S1B N1B C5B 66.7(2) . . . . ?
C6B C7B C8B C9B -1.5(3) . . . . ?
C7B C6B C11B C10B 0.3(3) . . . . ?
C7B C8B C9B C10B 1.3(3) . . . . ?
C7B C8B C9B C12B -179.6(2) . . . . ?
C8B C9B C10B C11B -0.2(3) . . . . ?
C9B C10B C11B C6B -0.5(3) . . . . ?
C11B C6B C7B C8B 0.7(3) . . . . ?
C12B C9B C10B C11B -179.4(2) . . . . ?
C13B C2B C3B C4B -89.6(4) . . . . ?
C13B C2B C3B' C4B' -133.0(18) . . . . ?
C13B C14B C15B C16B -4.8(3) . . . . ?
C13B C14B C15B C20B 175.7(2) . . . . ?
C14B C15B C16B C17B -179.7(2) . . . . ?
C14B C15B C20B C19B 179.9(2) . . . . ?
C15B C16B C17B C18B -0.4(4) . . . . ?
C16B C15B C20B C19B 0.3(4) . . . . ?
C16B C17B C18B C19B 0.9(4) . . . . ?
C17B C18B C19B C20B -0.7(4) . . . . ?
C18B C19B C20B C15B 0.1(4) . . . . ?
C20B C15B C16B C17B -0.2(4) . . . . ?
C3B C2B C13B C14B -70.3(4) . . . . ?
C3B' C2B C13B C14B -92.4(8) . . . . ?
S1A N1A C2A C3A -124.96(16) . . . . ?
S1A N1A C2A C13A 114.31(17) . . . . ?
S1A N1A C5A C4A 149.69(16) . . . . ?
S1A C6A C7A C8A -177.81(17) . . . . ?
S1A C6A C11A C10A 176.60(17) . . . . ?
O1A S1A N1A C2A -46.03(18) . . . . ?
O1A S1A N1A C5A 175.82(17) . . . . ?
O1A S1A C6A C7A -152.72(18) . . . . ?
O1A S1A C6A C11A 29.0(2) . . . . ?
O2A S1A N1A C2A -175.68(15) . . . . ?
O2A S1A N1A C5A 46.17(19) . . . . ?
O2A S1A C6A C7A -21.9(2) . . . . ?
O2A S1A C6A C11A 159.77(17) . . . . ?
O3A C14A C15A C16A -4.9(3) . . . . ?
O3A C14A C15A C20A 174.9(2) . . . . ?
N1A S1A C6A C7A 92.36(19) . . . . ?
N1A S1A C6A C11A -85.93(19) . . . . ?
N1A C2A C3A C4A -33.4(2) . . . . ?
N1A C2A C13A C14A -174.42(17) . . . . ?
C2A N1A C5A C4A 8.5(2) . . . . ?
C2A C3A C4A C5A 39.4(2) . . . . ?
C2A C13A C14A O3A 9.1(3) . . . . ?
C2A C13A C14A C15A -170.46(18) . . . . ?
C3A C2A C13A C14A 71.8(2) . . . . ?
C3A C4A C5A N1A -29.1(2) . . . . ?
C5A N1A C2A C3A 15.6(2) . . . . ?
C5A N1A C2A C13A -105.2(2) . . . . ?
C6A S1A N1A C2A 69.49(17) . . . . ?
C6A S1A N1A C5A -68.66(18) . . . . ?
C6A C7A C8A C9A 1.0(3) . . . . ?
C7A C6A C11A C10A -1.7(3) . . . . ?
C7A C8A C9A C10A -1.2(3) . . . . ?
C7A C8A C9A C12A -179.6(2) . . . . ?
C8A C9A C10A C11A -0.1(3) . . . . ?
C9A C10A C11A C6A 1.5(3) . . . . ?
C11A C6A C7A C8A 0.5(3) . . . . ?
C12A C9A C10A C11A 178.3(2) . . . . ?
C13A C2A C3A C4A 84.1(2) . . . . ?
C13A C14A C15A C16A 174.7(2) . . . . ?
C13A C14A C15A C20A -5.5(3) . . . . ?
C14A C15A C16A C17A -179.5(2) . . . . ?
C14A C15A C20A C19A 179.6(2) . . . . ?
C15A C16A C17A C18A -0.2(4) . . . . ?
C16A C15A C20A C19A -0.6(4) . . . . ?
C16A C17A C18A C19A -0.3(4) . . . . ?
C17A C18A C19A C20A 0.4(4) . . . . ?
C18A C19A C20A C15A 0.1(4) . . . . ?
C20A C15A C16A C17A 0.6(4) . . . . ?
